data_4118006
loop_
_publ_author_name
'Gyeongshin Choi'
'James Morris'
'William W. Brennessel'
'William D. Jones'

_publ_contact_author_address
;
 'Department of Chemistry, University of Rochester, Rochester,  New York 14627'
;
_publ_contact_author_email jones@chem.rochester.edu
_publ_contact_author_name 'William D. Jones'
_publ_section_title
;
 C-H Activation of Terminal Alkynes by
 Tris-(3,5-dimethylpyrazolyl)boraterhodiumneopentylisocyanide: New
 Metal-Carbon Bond Strengths
;
_journal_name_full 'Journal of the American Chemical Society'
_journal_page_first 9276
_journal_page_last 9284
_journal_paper_doi 10.1021/ja301095r
_journal_volume 134
_journal_year 2012
_chemical_formula_moiety 'C26 H42 B Cl N7 Rh Si, C6 H6'
_chemical_formula_sum 'C32 H48 B Cl N7 Rh Si'
_chemical_formula_weight 708.03
_chemical_name_common jongc04
_chemical_name_systematic
; 
 Tp'Rh(CNneopentyl)(CCSiMe3)Cl
;
_space_group_IT_number 61
_symmetry_cell_setting orthorhombic
_symmetry_space_group_name_Hall '-P 2ac 2ab'
_symmetry_space_group_name_H-M 'P b c a'
_atom_sites_solution_hydrogens geom
_atom_sites_solution_primary direct
_atom_sites_solution_secondary difmap
_audit_creation_method SHELXL-97
_cell_angle_alpha 90.00
_cell_angle_beta 90.00
_cell_angle_gamma 90.00
_cell_formula_units_Z 8
_cell_length_a 19.9666(13)
_cell_length_b 11.1947(7)
_cell_length_c 32.531(2)
_cell_measurement_reflns_used 4041
_cell_measurement_temperature 100.0(1)
_cell_measurement_theta_max 35.58
_cell_measurement_theta_min 2.73
_cell_volume 7271.3(8)
_computing_cell_refinement 'SAINT (Bruker, 2009)'
_computing_data_collection 'APEX2 (Bruker, 2011)'
_computing_data_reduction 'SAINT (Bruker, 2009)'
_computing_molecular_graphics 'SHELXTL (Sheldrick, 2008)'
_computing_publication_material 'SHELXTL (Sheldrick, 2008)'
_computing_structure_refinement 'SHELXL-97 (Sheldrick, 2008)'
_computing_structure_solution 'SIR97 (Altomare et al., 1999)'
_diffrn_ambient_temperature 100.0(1)
_diffrn_measured_fraction_theta_full 0.999
_diffrn_measured_fraction_theta_max 0.999
_diffrn_measurement_device_type 'Bruker SMART APEX II CCD Platform'
_diffrn_measurement_method 'area detector, \w scans per \f'
_diffrn_radiation_monochromator graphite
_diffrn_radiation_source 'fine-focus sealed tube'
_diffrn_radiation_type MoK\a
_diffrn_radiation_wavelength 0.71073
_diffrn_reflns_av_R_equivalents 0.0932
_diffrn_reflns_av_sigmaI/netI 0.0627
_diffrn_reflns_limit_h_max 34
_diffrn_reflns_limit_h_min -34
_diffrn_reflns_limit_k_max 19
_diffrn_reflns_limit_k_min -19
_diffrn_reflns_limit_l_max 55
_diffrn_reflns_limit_l_min -56
_diffrn_reflns_number 260153
_diffrn_reflns_theta_full 37.78
_diffrn_reflns_theta_max 37.78
_diffrn_reflns_theta_min 2.04
_diffrn_standards_number 0
_exptl_absorpt_coefficient_mu 0.607
_exptl_absorpt_correction_T_max 0.8780
_exptl_absorpt_correction_T_min 0.8294
_exptl_absorpt_correction_type multi-scan
_exptl_absorpt_process_details 'SADABS (Sheldrick, 2008)'
_exptl_crystal_colour 'pale yellow'
_exptl_crystal_density_diffrn 1.294
_exptl_crystal_description block
_exptl_crystal_F_000 2960
_exptl_crystal_size_max 0.32
_exptl_crystal_size_mid 0.26
_exptl_crystal_size_min 0.22
_refine_diff_density_max 1.630
_refine_diff_density_min -1.604
_refine_diff_density_rms 0.101
_refine_ls_extinction_method none
_refine_ls_goodness_of_fit_ref 1.044
_refine_ls_hydrogen_treatment constr
_refine_ls_matrix_type full
_refine_ls_number_parameters 400
_refine_ls_number_reflns 19509
_refine_ls_number_restraints 0
_refine_ls_restrained_S_all 1.044
_refine_ls_R_factor_all 0.0891
_refine_ls_R_factor_gt 0.0460
_refine_ls_shift/su_max 0.002
_refine_ls_shift/su_mean 0.000
_refine_ls_structure_factor_coef Fsqd
_refine_ls_weighting_details 'calc w=1/[\s^2^(Fo^2^)+(0.0528P)^2^+2.1984P] where P=(Fo^2^+2Fc^2^)/3'
_refine_ls_weighting_scheme calc
_refine_ls_wR_factor_gt 0.1179
_refine_ls_wR_factor_ref 0.1293
_reflns_number_gt 11665
_reflns_number_total 19509
_reflns_threshold_expression >2sigma(I)
_cod_data_source_file ja301095r_si_002_2.cif
_cod_data_source_block 3a-Cl
_cod_database_code 4118006

loop_
_symmetry_equiv_pos_as_xyz
'x, y, z'
'-x+1/2, -y, z+1/2'
'-x, y+1/2, -z+1/2'
'x+1/2, -y+1/2, -z'
'-x, -y, -z'
'x-1/2, y, -z-1/2'
'x, -y-1/2, z-1/2'
'-x-1/2, y-1/2, z'

loop_
_atom_site_label
_atom_site_type_symbol
_atom_site_fract_x
_atom_site_fract_y
_atom_site_fract_z
_atom_site_U_iso_or_equiv
_atom_site_adp_type
_atom_site_occupancy
_atom_site_symmetry_multiplicity
_atom_site_calc_flag
_atom_site_refinement_flags
Rh1 Rh 0.044292(7) 0.252285(13) 0.350816(4) 0.01602(4) Uani 1 1 d .
Cl1 Cl 0.09416(2) 0.43039(4) 0.327265(14) 0.01873(8) Uani 1 1 d .
Si1 Si -0.16933(3) 0.47846(5) 0.367093(19) 0.02388(12) Uani 1 1 d .
N1 N 0.07038(8) 0.29165(14) 0.41145(5) 0.0191(3) Uani 1 1 d .
N2 N 0.09617(8) 0.20016(14) 0.43461(5) 0.0185(3) Uani 1 1 d .
N3 N 0.00208(8) 0.09560(14) 0.37193(5) 0.0179(3) Uani 1 1 d .
N4 N 0.03814(8) 0.03177(14) 0.40024(5) 0.0178(3) Uani 1 1 d .
N5 N 0.13668(8) 0.16006(14) 0.34617(5) 0.0189(3) Uani 1 1 d .
N6 N 0.15417(8) 0.08672(14) 0.37831(5) 0.0190(3) Uani 1 1 d .
N7 N 0.00269(8) 0.20793(15) 0.26114(5) 0.0214(3) Uani 1 1 d .
B1 B 0.10693(10) 0.07638(19) 0.41545(7) 0.0194(4) Uani 1 1 d .
H1 H 0.1258 0.0199 0.4363 0.023 Uiso 1 1 calc R
C1 C 0.06518(10) 0.38740(17) 0.43615(6) 0.0213(4) Uani 1 1 d .
C2 C 0.08690(10) 0.35625(18) 0.47549(6) 0.0239(4) Uani 1 1 d .
H2 H 0.0884 0.4067 0.4990 0.029 Uiso 1 1 calc R
C3 C 0.10577(10) 0.23763(18) 0.47359(6) 0.0216(4) Uani 1 1 d .
C4 C -0.05507(9) 0.03715(17) 0.36496(7) 0.0214(4) Uani 1 1 d .
C5 C -0.05592(10) -0.06671(19) 0.38923(7) 0.0252(4) Uani 1 1 d .
H5 H -0.0904 -0.1251 0.3904 0.030 Uiso 1 1 calc R
C6 C 0.00341(10) -0.06698(17) 0.41115(6) 0.0216(4) Uani 1 1 d .
C7 C 0.18529(10) 0.15113(19) 0.31785(6) 0.0229(4) Uani 1 1 d .
C8 C 0.23397(10) 0.0710(2) 0.33182(7) 0.0267(4) Uani 1 1 d .
H8 H 0.2735 0.0475 0.3177 0.032 Uiso 1 1 calc R
C9 C 0.21335(9) 0.03268(18) 0.37009(6) 0.0224(4) Uani 1 1 d .
C10 C 0.03988(12) 0.50612(18) 0.42240(7) 0.0278(4) Uani 1 1 d .
H10A H 0.0028 0.4948 0.4031 0.042 Uiso 1 1 calc R
H10B H 0.0761 0.5501 0.4088 0.042 Uiso 1 1 calc R
H10C H 0.0242 0.5515 0.4463 0.042 Uiso 1 1 calc R
C11 C 0.13059(11) 0.15686(19) 0.50698(6) 0.0259(4) Uani 1 1 d .
H11A H 0.1733 0.1211 0.4986 0.039 Uiso 1 1 calc R
H11B H 0.0976 0.0936 0.5119 0.039 Uiso 1 1 calc R
H11C H 0.1371 0.2031 0.5322 0.039 Uiso 1 1 calc R
C12 C -0.10724(10) 0.0761(2) 0.33511(8) 0.0301(5) Uani 1 1 d .
H12A H -0.1185 0.1600 0.3401 0.045 Uiso 1 1 calc R
H12B H -0.1474 0.0268 0.3385 0.045 Uiso 1 1 calc R
H12C H -0.0901 0.0671 0.3071 0.045 Uiso 1 1 calc R
C13 C 0.02912(11) -0.15523(19) 0.44141(7) 0.0281(4) Uani 1 1 d .
H13A H 0.0727 -0.1854 0.4322 0.042 Uiso 1 1 calc R
H13B H -0.0025 -0.2218 0.4437 0.042 Uiso 1 1 calc R
H13C H 0.0341 -0.1167 0.4683 0.042 Uiso 1 1 calc R
C14 C 0.18421(12) 0.2179(2) 0.27832(7) 0.0334(5) Uani 1 1 d .
H14A H 0.1403 0.2086 0.2653 0.050 Uiso 1 1 calc R
H14B H 0.2190 0.1864 0.2600 0.050 Uiso 1 1 calc R
H14C H 0.1927 0.3028 0.2836 0.050 Uiso 1 1 calc R
C15 C 0.24610(11) -0.0536(2) 0.39846(7) 0.0290(4) Uani 1 1 d .
H15A H 0.2512 -0.0169 0.4256 0.044 Uiso 1 1 calc R
H15B H 0.2903 -0.0752 0.3877 0.044 Uiso 1 1 calc R
H15C H 0.2184 -0.1256 0.4008 0.044 Uiso 1 1 calc R
C16 C 0.01874(9) 0.22123(16) 0.29454(6) 0.0189(3) Uani 1 1 d .
C17 C -0.02091(12) 0.2009(2) 0.21927(7) 0.0273(4) Uani 1 1 d .
H17A H -0.0372 0.1190 0.2137 0.033 Uiso 1 1 calc R
H17B H 0.0167 0.2175 0.2003 0.033 Uiso 1 1 calc R
C18 C -0.07727(11) 0.2900(2) 0.21133(7) 0.0279(4) Uani 1 1 d .
C19 C -0.09815(15) 0.2733(2) 0.16632(8) 0.0396(6) Uani 1 1 d .
H19A H -0.1131 0.1908 0.1620 0.059 Uiso 1 1 calc R
H19B H -0.0599 0.2901 0.1484 0.059 Uiso 1 1 calc R
H19C H -0.1348 0.3283 0.1598 0.059 Uiso 1 1 calc R
C20 C -0.05231(14) 0.4167(2) 0.21840(9) 0.0400(6) Uani 1 1 d .
H20A H -0.0150 0.4335 0.1997 0.060 Uiso 1 1 calc R
H20B H -0.0370 0.4250 0.2469 0.060 Uiso 1 1 calc R
H20C H -0.0888 0.4733 0.2132 0.060 Uiso 1 1 calc R
C21 C -0.13630(12) 0.2633(2) 0.23960(9) 0.0398(6) Uani 1 1 d .
H21A H -0.1486 0.1788 0.2372 0.060 Uiso 1 1 calc R
H21B H -0.1746 0.3131 0.2317 0.060 Uiso 1 1 calc R
H21C H -0.1237 0.2808 0.2681 0.060 Uiso 1 1 calc R
C22 C -0.04153(9) 0.33781(17) 0.35607(6) 0.0195(3) Uani 1 1 d .
C23 C -0.09411(10) 0.39031(19) 0.35853(7) 0.0241(4) Uani 1 1 d .
C24 C -0.23836(12) 0.3815(2) 0.38621(9) 0.0376(6) Uani 1 1 d .
H24A H -0.2495 0.3218 0.3653 0.056 Uiso 1 1 calc R
H24B H -0.2779 0.4306 0.3920 0.056 Uiso 1 1 calc R
H24C H -0.2241 0.3411 0.4114 0.056 Uiso 1 1 calc R
C25 C -0.15086(14) 0.5952(2) 0.40667(9) 0.0401(6) Uani 1 1 d .
H25A H -0.1128 0.6438 0.3976 0.060 Uiso 1 1 calc R
H25B H -0.1399 0.5565 0.4328 0.060 Uiso 1 1 calc R
H25C H -0.1902 0.6464 0.4103 0.060 Uiso 1 1 calc R
C26 C -0.19365(13) 0.5520(3) 0.31811(8) 0.0446(7) Uani 1 1 d .
H26A H -0.2083 0.4913 0.2983 0.067 Uiso 1 1 calc R
H26B H -0.1551 0.5954 0.3069 0.067 Uiso 1 1 calc R
H26C H -0.2304 0.6081 0.3232 0.067 Uiso 1 1 calc R
C27 C 0.20784(13) 0.8467(2) 0.51168(9) 0.0422(6) Uani 1 1 d .
H27 H 0.2420 0.9050 0.5085 0.051 Uiso 1 1 calc R
C28 C 0.15933(15) 0.8618(2) 0.54148(8) 0.0398(6) Uani 1 1 d .
H28 H 0.1607 0.9296 0.5590 0.048 Uiso 1 1 calc R
C29 C 0.10868(13) 0.7781(2) 0.54573(7) 0.0329(5) Uani 1 1 d .
H29 H 0.0745 0.7888 0.5657 0.039 Uiso 1 1 calc R
C30 C 0.10856(11) 0.6776(2) 0.52024(7) 0.0291(4) Uani 1 1 d .
H30 H 0.0743 0.6193 0.5230 0.035 Uiso 1 1 calc R
C31 C 0.15774(12) 0.6628(2) 0.49121(7) 0.0324(5) Uani 1 1 d .
H31 H 0.1577 0.5935 0.4744 0.039 Uiso 1 1 calc R
C32 C 0.20709(12) 0.7474(2) 0.48630(9) 0.0373(5) Uani 1 1 d .
H32 H 0.2404 0.7378 0.4657 0.045 Uiso 1 1 calc R

loop_
_atom_site_aniso_label
_atom_site_aniso_U_11
_atom_site_aniso_U_22
_atom_site_aniso_U_33
_atom_site_aniso_U_23
_atom_site_aniso_U_13
_atom_site_aniso_U_12
Rh1 0.01522(6) 0.01398(6) 0.01885(6) 0.00109(5) -0.00166(5) -0.00037(5)
Cl1 0.01870(18) 0.01424(17) 0.0232(2) 0.00327(15) -0.00268(16) -0.00421(14)
Si1 0.0203(2) 0.0220(3) 0.0294(3) 0.0034(2) 0.0010(2) 0.0051(2)
N1 0.0193(7) 0.0161(7) 0.0221(8) 0.0003(6) -0.0024(6) 0.0009(6)
N2 0.0202(7) 0.0173(7) 0.0179(7) 0.0016(6) -0.0030(6) 0.0014(6)
N3 0.0166(7) 0.0160(7) 0.0210(8) 0.0023(6) -0.0020(6) 0.0007(5)
N4 0.0191(7) 0.0142(6) 0.0202(7) 0.0023(5) -0.0016(6) 0.0015(5)
N5 0.0183(7) 0.0189(7) 0.0195(8) 0.0008(6) -0.0012(6) 0.0010(6)
N6 0.0164(7) 0.0189(7) 0.0217(8) 0.0015(6) -0.0012(6) 0.0004(5)
N7 0.0224(8) 0.0192(7) 0.0225(8) -0.0003(6) -0.0032(6) -0.0001(6)
B1 0.0187(9) 0.0174(9) 0.0220(10) 0.0007(8) -0.0010(7) 0.0013(7)
C1 0.0229(9) 0.0187(8) 0.0225(9) -0.0019(7) -0.0018(7) 0.0010(7)
C2 0.0283(10) 0.0205(9) 0.0229(10) -0.0025(7) -0.0021(8) 0.0011(7)
C3 0.0209(8) 0.0234(9) 0.0204(9) -0.0010(7) -0.0018(6) -0.0002(7)
C4 0.0198(8) 0.0176(8) 0.0268(10) 0.0033(7) -0.0018(7) -0.0026(6)
C5 0.0224(9) 0.0199(9) 0.0334(11) 0.0063(8) -0.0004(8) -0.0046(7)
C6 0.0229(9) 0.0167(8) 0.0252(9) 0.0036(7) 0.0022(7) 0.0004(7)
C7 0.0185(8) 0.0267(9) 0.0237(10) -0.0008(7) 0.0014(7) -0.0002(7)
C8 0.0195(9) 0.0314(10) 0.0292(11) -0.0005(9) 0.0033(7) 0.0032(8)
C9 0.0175(8) 0.0224(9) 0.0273(10) -0.0002(7) -0.0013(7) 0.0031(7)
C10 0.0392(12) 0.0175(9) 0.0265(11) -0.0031(7) -0.0057(9) 0.0058(8)
C11 0.0305(10) 0.0244(9) 0.0229(10) 0.0016(8) -0.0017(8) 0.0009(8)
C12 0.0221(9) 0.0265(10) 0.0417(13) 0.0092(9) -0.0097(9) -0.0062(8)
C13 0.0302(10) 0.0208(9) 0.0334(12) 0.0084(8) -0.0006(9) 0.0007(8)
C14 0.0289(11) 0.0442(13) 0.0272(11) 0.0073(10) 0.0063(9) 0.0075(9)
C15 0.0234(9) 0.0300(11) 0.0337(12) 0.0038(9) -0.0020(8) 0.0084(8)
C16 0.0169(8) 0.0146(7) 0.0251(10) 0.0015(6) -0.0008(7) -0.0005(6)
C17 0.0328(11) 0.0275(10) 0.0215(10) -0.0028(8) -0.0072(8) -0.0003(8)
C18 0.0309(11) 0.0226(9) 0.0302(11) 0.0067(8) -0.0099(9) -0.0047(8)
C19 0.0489(15) 0.0372(13) 0.0328(13) 0.0089(10) -0.0181(11) -0.0087(11)
C20 0.0574(16) 0.0213(10) 0.0412(14) 0.0073(10) -0.0157(12) -0.0067(10)
C21 0.0250(10) 0.0469(15) 0.0473(15) 0.0080(12) -0.0059(10) 0.0010(10)
C22 0.0209(8) 0.0168(8) 0.0209(9) -0.0001(6) -0.0018(7) -0.0013(6)
C23 0.0231(9) 0.0234(9) 0.0257(10) 0.0008(7) -0.0005(7) 0.0027(7)
C24 0.0248(11) 0.0370(13) 0.0510(15) 0.0096(12) 0.0029(10) 0.0021(9)
C25 0.0418(14) 0.0286(12) 0.0499(16) -0.0100(11) -0.0057(12) 0.0093(10)
C26 0.0361(13) 0.0553(17) 0.0423(15) 0.0183(13) 0.0033(11) 0.0172(12)
C27 0.0388(13) 0.0334(13) 0.0543(17) 0.0157(12) -0.0150(12) -0.0066(10)
C28 0.0588(17) 0.0253(11) 0.0355(13) 0.0038(10) -0.0122(12) 0.0021(11)
C29 0.0412(13) 0.0309(11) 0.0267(11) 0.0043(9) 0.0001(9) 0.0086(9)
C30 0.0279(10) 0.0279(10) 0.0315(11) 0.0039(9) -0.0025(9) 0.0015(8)
C31 0.0330(11) 0.0309(11) 0.0334(12) -0.0003(9) -0.0034(9) 0.0080(9)
C32 0.0282(11) 0.0438(14) 0.0400(13) 0.0152(11) 0.0001(9) 0.0062(10)

loop_
_atom_type_symbol
_atom_type_description
_atom_type_scat_dispersion_real
_atom_type_scat_dispersion_imag
_atom_type_scat_source
C C 0.0033 0.0016 'International Tables Vol C Tables 4.2.6.8 and 6.1.1.4'
H H 0.0000 0.0000 'International Tables Vol C Tables 4.2.6.8 and 6.1.1.4'
B B 0.0013 0.0007 'International Tables Vol C Tables 4.2.6.8 and 6.1.1.4'
N N 0.0061 0.0033 'International Tables Vol C Tables 4.2.6.8 and 6.1.1.4'
Si Si 0.0817 0.0704 'International Tables Vol C Tables 4.2.6.8 and 6.1.1.4'
Cl Cl 0.1484 0.1585 'International Tables Vol C Tables 4.2.6.8 and 6.1.1.4'
Rh Rh -1.1178 0.9187 'International Tables Vol C Tables 4.2.6.8 and 6.1.1.4'

loop_
_geom_angle_atom_site_label_1
_geom_angle_atom_site_label_2
_geom_angle_atom_site_label_3
_geom_angle
C16 Rh1 C22 86.56(8)
C16 Rh1 N3 93.13(7)
C22 Rh1 N3 91.66(7)
C16 Rh1 N1 178.03(7)
C22 Rh1 N1 91.87(7)
N3 Rh1 N1 88.10(6)
C16 Rh1 N5 94.28(7)
C22 Rh1 N5 179.12(7)
N3 Rh1 N5 88.00(6)
N1 Rh1 N5 87.31(6)
C16 Rh1 Cl1 87.46(6)
C22 Rh1 Cl1 89.11(6)
N3 Rh1 Cl1 179.05(5)
N1 Rh1 Cl1 91.33(5)
N5 Rh1 Cl1 91.22(5)
C23 Si1 C26 108.96(11)
C23 Si1 C24 110.26(11)
C26 Si1 C24 110.57(13)
C23 Si1 C25 108.76(11)
C26 Si1 C25 109.41(14)
C24 Si1 C25 108.86(14)
C1 N1 N2 107.24(16)
C1 N1 Rh1 135.58(14)
N2 N1 Rh1 117.07(12)
C3 N2 N1 109.71(16)
C3 N2 B1 129.99(16)
N1 N2 B1 120.23(16)
C4 N3 N4 107.92(15)
C4 N3 Rh1 135.18(13)
N4 N3 Rh1 116.90(11)
C6 N4 N3 109.46(15)
C6 N4 B1 129.57(16)
N3 N4 B1 120.96(15)
C7 N5 N6 107.09(15)
C7 N5 Rh1 135.63(14)
N6 N5 Rh1 117.25(12)
C9 N6 N5 109.78(16)
C9 N6 B1 131.07(17)
N5 N6 B1 119.14(15)
C16 N7 C17 174.9(2)
N2 B1 N6 109.71(16)
N2 B1 N4 107.33(15)
N6 B1 N4 108.59(16)
N2 B1 H1 110.4
N6 B1 H1 110.4
N4 B1 H1 110.4
N1 C1 C2 108.96(17)
N1 C1 C10 123.93(18)
C2 C1 C10 127.11(18)
C3 C2 C1 106.49(18)
C3 C2 H2 126.8
C1 C2 H2 126.8
N2 C3 C2 107.59(17)
N2 C3 C11 122.75(18)
C2 C3 C11 129.64(19)
N3 C4 C5 108.68(17)
N3 C4 C12 124.42(18)
C5 C4 C12 126.87(18)
C6 C5 C4 106.33(17)
C6 C5 H5 126.8
C4 C5 H5 126.8
N4 C6 C5 107.60(17)
N4 C6 C13 122.68(18)
C5 C6 C13 129.72(19)
N5 C7 C8 109.11(18)
N5 C7 C14 123.06(18)
C8 C7 C14 127.83(19)
C9 C8 C7 106.56(18)
C9 C8 H8 126.7
C7 C8 H8 126.7
N6 C9 C8 107.45(17)
N6 C9 C15 123.46(19)
C8 C9 C15 129.08(18)
C1 C10 H10A 109.5
C1 C10 H10B 109.5
H10A C10 H10B 109.5
C1 C10 H10C 109.5
H10A C10 H10C 109.5
H10B C10 H10C 109.5
C3 C11 H11A 109.5
C3 C11 H11B 109.5
H11A C11 H11B 109.5
C3 C11 H11C 109.5
H11A C11 H11C 109.5
H11B C11 H11C 109.5
C4 C12 H12A 109.5
C4 C12 H12B 109.5
H12A C12 H12B 109.5
C4 C12 H12C 109.5
H12A C12 H12C 109.5
H12B C12 H12C 109.5
C6 C13 H13A 109.5
C6 C13 H13B 109.5
H13A C13 H13B 109.5
C6 C13 H13C 109.5
H13A C13 H13C 109.5
H13B C13 H13C 109.5
C7 C14 H14A 109.5
C7 C14 H14B 109.5
H14A C14 H14B 109.5
C7 C14 H14C 109.5
H14A C14 H14C 109.5
H14B C14 H14C 109.5
C9 C15 H15A 109.5
C9 C15 H15B 109.5
H15A C15 H15B 109.5
C9 C15 H15C 109.5
H15A C15 H15C 109.5
H15B C15 H15C 109.5
N7 C16 Rh1 177.00(17)
N7 C17 C18 111.41(18)
N7 C17 H17A 109.3
C18 C17 H17A 109.3
N7 C17 H17B 109.3
C18 C17 H17B 109.3
H17A C17 H17B 108.0
C20 C18 C21 110.2(2)
C20 C18 C17 110.02(19)
C21 C18 C17 109.90(19)
C20 C18 C19 110.30(19)
C21 C18 C19 110.0(2)
C17 C18 C19 106.4(2)
C18 C19 H19A 109.5
C18 C19 H19B 109.5
H19A C19 H19B 109.5
C18 C19 H19C 109.5
H19A C19 H19C 109.5
H19B C19 H19C 109.5
C18 C20 H20A 109.5
C18 C20 H20B 109.5
H20A C20 H20B 109.5
C18 C20 H20C 109.5
H20A C20 H20C 109.5
H20B C20 H20C 109.5
C18 C21 H21A 109.5
C18 C21 H21B 109.5
H21A C21 H21B 109.5
C18 C21 H21C 109.5
H21A C21 H21C 109.5
H21B C21 H21C 109.5
C23 C22 Rh1 178.84(18)
C22 C23 Si1 173.6(2)
Si1 C24 H24A 109.5
Si1 C24 H24B 109.5
H24A C24 H24B 109.5
Si1 C24 H24C 109.5
H24A C24 H24C 109.5
H24B C24 H24C 109.5
Si1 C25 H25A 109.5
Si1 C25 H25B 109.5
H25A C25 H25B 109.5
Si1 C25 H25C 109.5
H25A C25 H25C 109.5
H25B C25 H25C 109.5
Si1 C26 H26A 109.5
Si1 C26 H26B 109.5
H26A C26 H26B 109.5
Si1 C26 H26C 109.5
H26A C26 H26C 109.5
H26B C26 H26C 109.5
C28 C27 C32 120.6(2)
C28 C27 H27 119.7
C32 C27 H27 119.7
C27 C28 C29 119.9(2)
C27 C28 H28 120.0
C29 C28 H28 120.0
C28 C29 C30 119.1(2)
C28 C29 H29 120.4
C30 C29 H29 120.4
C31 C30 C29 120.3(2)
C31 C30 H30 119.9
C29 C30 H30 119.9
C30 C31 C32 120.6(2)
C30 C31 H31 119.7
C32 C31 H31 119.7
C31 C32 C27 119.4(2)
C31 C32 H32 120.3
C27 C32 H32 120.3

loop_
_geom_bond_atom_site_label_1
_geom_bond_atom_site_label_2
_geom_bond_distance
Rh1 C16 1.932(2)
Rh1 C22 1.9703(19)
Rh1 N3 2.0637(15)
Rh1 N1 2.0872(17)
Rh1 N5 2.1193(16)
Rh1 Cl1 2.3566(5)
Si1 C23 1.819(2)
Si1 C26 1.858(3)
Si1 C24 1.861(3)
Si1 C25 1.871(3)
N1 C1 1.344(3)
N1 N2 1.372(2)
N2 C3 1.349(3)
N2 B1 1.535(3)
N3 C4 1.335(2)
N3 N4 1.370(2)
N4 C6 1.352(2)
N4 B1 1.543(3)
N5 C7 1.342(2)
N5 N6 1.374(2)
N6 C9 1.354(2)
N6 B1 1.537(3)
N7 C16 1.143(3)
N7 C17 1.444(3)
B1 H1 1.0000
C1 C2 1.396(3)
C1 C10 1.491(3)
C2 C3 1.382(3)
C2 H2 0.9500
C3 C11 1.498(3)
C4 C5 1.406(3)
C4 C12 1.489(3)
C5 C6 1.383(3)
C5 H5 0.9500
C6 C13 1.486(3)
C7 C8 1.399(3)
C7 C14 1.488(3)
C8 C9 1.380(3)
C8 H8 0.9500
C9 C15 1.488(3)
C10 H10A 0.9800
C10 H10B 0.9800
C10 H10C 0.9800
C11 H11A 0.9800
C11 H11B 0.9800
C11 H11C 0.9800
C12 H12A 0.9800
C12 H12B 0.9800
C12 H12C 0.9800
C13 H13A 0.9800
C13 H13B 0.9800
C13 H13C 0.9800
C14 H14A 0.9800
C14 H14B 0.9800
C14 H14C 0.9800
C15 H15A 0.9800
C15 H15B 0.9800
C15 H15C 0.9800
C17 C18 1.525(3)
C17 H17A 0.9900
C17 H17B 0.9900
C18 C20 1.522(3)
C18 C21 1.525(4)
C18 C19 1.534(3)
C19 H19A 0.9800
C19 H19B 0.9800
C19 H19C 0.9800
C20 H20A 0.9800
C20 H20B 0.9800
C20 H20C 0.9800
C21 H21A 0.9800
C21 H21B 0.9800
C21 H21C 0.9800
C22 C23 1.206(3)
C24 H24A 0.9800
C24 H24B 0.9800
C24 H24C 0.9800
C25 H25A 0.9800
C25 H25B 0.9800
C25 H25C 0.9800
C26 H26A 0.9800
C26 H26B 0.9800
C26 H26C 0.9800
C27 C28 1.381(4)
C27 C32 1.385(4)
C27 H27 0.9500
C28 C29 1.386(4)
C28 H28 0.9500
C29 C30 1.398(3)
C29 H29 0.9500
C30 C31 1.372(3)
C30 H30 0.9500
C31 C32 1.376(4)
C31 H31 0.9500
C32 H32 0.9500

loop_
_geom_torsion_atom_site_label_1
_geom_torsion_atom_site_label_2
_geom_torsion_atom_site_label_3
_geom_torsion_atom_site_label_4
_geom_torsion
C16 Rh1 N1 C1 -4(2)
C22 Rh1 N1 C1 -40.7(2)
N3 Rh1 N1 C1 -132.3(2)
N5 Rh1 N1 C1 139.6(2)
Cl1 Rh1 N1 C1 48.4(2)
C16 Rh1 N1 N2 172(2)
C22 Rh1 N1 N2 134.78(14)
N3 Rh1 N1 N2 43.18(13)
N5 Rh1 N1 N2 -44.91(13)
Cl1 Rh1 N1 N2 -136.07(13)
C1 N1 N2 C3 1.2(2)
Rh1 N1 N2 C3 -175.54(12)
C1 N1 N2 B1 178.68(16)
Rh1 N1 N2 B1 2.0(2)
C16 Rh1 N3 C4 -43.1(2)
C22 Rh1 N3 C4 43.5(2)
N1 Rh1 N3 C4 135.3(2)
N5 Rh1 N3 C4 -137.3(2)
Cl1 Rh1 N3 C4 -172(74)
C16 Rh1 N3 N4 137.57(14)
C22 Rh1 N3 N4 -135.79(14)
N1 Rh1 N3 N4 -43.98(13)
N5 Rh1 N3 N4 43.39(13)
Cl1 Rh1 N3 N4 9(3)
C4 N3 N4 C6 -0.1(2)
Rh1 N3 N4 C6 179.34(13)
C4 N3 N4 B1 -179.27(17)
Rh1 N3 N4 B1 0.2(2)
C16 Rh1 N5 C7 41.0(2)
C22 Rh1 N5 C7 -158(4)
N3 Rh1 N5 C7 134.0(2)
N1 Rh1 N5 C7 -137.8(2)
Cl1 Rh1 N5 C7 -46.54(19)
C16 Rh1 N5 N6 -136.80(13)
C22 Rh1 N5 N6 24(5)
N3 Rh1 N5 N6 -43.81(13)
N1 Rh1 N5 N6 44.38(13)
Cl1 Rh1 N5 N6 135.66(12)
C7 N5 N6 C9 0.1(2)
Rh1 N5 N6 C9 178.53(12)
C7 N5 N6 B1 -178.88(17)
Rh1 N5 N6 B1 -0.5(2)
C3 N2 B1 N6 -124.8(2)
N1 N2 B1 N6 58.3(2)
C3 N2 B1 N4 117.4(2)
N1 N2 B1 N4 -59.5(2)
C9 N6 B1 N2 122.8(2)
N5 N6 B1 N2 -58.5(2)
C9 N6 B1 N4 -120.2(2)
N5 N6 B1 N4 58.6(2)
C6 N4 B1 N2 -120.2(2)
N3 N4 B1 N2 58.8(2)
C6 N4 B1 N6 121.3(2)
N3 N4 B1 N6 -59.8(2)
N2 N1 C1 C2 -0.9(2)
Rh1 N1 C1 C2 174.97(15)
N2 N1 C1 C10 179.22(19)
Rh1 N1 C1 C10 -5.0(3)
N1 C1 C2 C3 0.2(2)
C10 C1 C2 C3 -179.8(2)
N1 N2 C3 C2 -1.0(2)
B1 N2 C3 C2 -178.22(18)
N1 N2 C3 C11 177.19(18)
B1 N2 C3 C11 0.0(3)
C1 C2 C3 N2 0.5(2)
C1 C2 C3 C11 -177.6(2)
N4 N3 C4 C5 -0.1(2)
Rh1 N3 C4 C5 -179.43(15)
N4 N3 C4 C12 -178.2(2)
Rh1 N3 C4 C12 2.4(3)
N3 C4 C5 C6 0.3(2)
C12 C4 C5 C6 178.4(2)
N3 N4 C6 C5 0.3(2)
B1 N4 C6 C5 179.35(19)
N3 N4 C6 C13 179.88(19)
B1 N4 C6 C13 -1.1(3)
C4 C5 C6 N4 -0.3(2)
C4 C5 C6 C13 -179.9(2)
N6 N5 C7 C8 0.4(2)
Rh1 N5 C7 C8 -177.56(15)
N6 N5 C7 C14 -180.0(2)
Rh1 N5 C7 C14 2.1(3)
N5 C7 C8 C9 -0.8(2)
C14 C7 C8 C9 179.6(2)
N5 N6 C9 C8 -0.6(2)
B1 N6 C9 C8 178.25(19)
N5 N6 C9 C15 -179.32(19)
B1 N6 C9 C15 -0.5(3)
C7 C8 C9 N6 0.8(2)
C7 C8 C9 C15 179.4(2)
C17 N7 C16 Rh1 -15(5)
C22 Rh1 C16 N7 43(3)
N3 Rh1 C16 N7 134(3)
N1 Rh1 C16 N7 6(5)
N5 Rh1 C16 N7 -137(3)
Cl1 Rh1 C16 N7 -46(3)
C16 N7 C17 C18 -13(2)
N7 C17 C18 C20 60.9(3)
N7 C17 C18 C21 -60.5(2)
N7 C17 C18 C19 -179.59(19)
C16 Rh1 C22 C23 -19(9)
N3 Rh1 C22 C23 -112(9)
N1 Rh1 C22 C23 160(9)
N5 Rh1 C22 C23 -180(100)
Cl1 Rh1 C22 C23 68(9)
Rh1 C22 C23 Si1 -139(8)
C26 Si1 C23 C22 126.9(18)
C24 Si1 C23 C22 -111.6(18)
C25 Si1 C23 C22 7.7(18)
C32 C27 C28 C29 -1.1(4)
C27 C28 C29 C30 1.5(4)
C28 C29 C30 C31 -0.5(3)
C29 C30 C31 C32 -1.1(3)
C30 C31 C32 C27 1.6(4)
C28 C27 C32 C31 -0.5(4)
